data_2103249
loop_
_publ_author_name
'Nassimbeni, Luigi R.'
'Su, Hong'

_publ_section_title
;
 Inclusion compounds of a diol host with xylidines: controlled
 stoichiometries
;
_journal_issue 2
_journal_name_full 'Acta Crystallographica Section B'
_journal_page_first 251
_journal_page_last 259
_journal_paper_doi 10.1107/S010876810101881X
_journal_volume 58
_journal_year 2002
_chemical_formula_moiety 'C18 H20 O2/3(C8 H11 N1)'
_chemical_formula_sum 'C42 H53 N3 O2'
_chemical_formula_weight 631.87
_chemical_melting_point '361.15K for guest release onset temp. and 463.15K fro host melting'
_chemical_name_common DHPC.3(26X)
_chemical_name_systematic
;
  1,1'-bis-(4-hydroxyphenyl)cyclohexane and 2,6-xylidine
;
_space_group_IT_number 14
_symmetry_cell_setting monoclinic
_symmetry_space_group_name_Hall '-P 2yn'
_symmetry_space_group_name_H-M 'P 1 21/n 1'
_atom_sites_solution_hydrogens geom
_atom_sites_solution_primary direct
_atom_sites_solution_secondary difmap
_audit_creation_method SHELXL-97
_cell_angle_alpha 90.00
_cell_angle_beta 98.280(10)
_cell_angle_gamma 90.00
_cell_formula_units_Z 8
_cell_length_a 9.8070(10)
_cell_length_b 25.464(2)
_cell_length_c 29.842(3)
_cell_volume 7374.6(12)
_computing_cell_refinement 'DENZO-SMN (Otwinowski & Minor, 1997)'
_computing_data_collection 'COLLECT (2000)'
_computing_data_reduction 'DENZO-SMN (Otwinowski & Minor, 1997)'
_computing_publication_material 'SHELXL-97 (Sheldrick, 1997)'
_computing_structure_refinement 'SHELXL-97 (Sheldrick, 1997)'
_computing_structure_solution 'SHELXS-97 (Sheldrick, 1990)'
_diffrn_ambient_temperature 173(2)
_diffrn_measured_fraction_theta_full 0.978
_diffrn_measured_fraction_theta_max 0.978
_diffrn_measurement_device_type 'Nonius Kappa CCD diffractometer'
_diffrn_measurement_method '0.8\% \f scans and \w scans'
_diffrn_radiation_monochromator graphite
_diffrn_radiation_source 'fine-focus sealed tube'
_diffrn_radiation_type MoK\a
_diffrn_radiation_wavelength 0.71069
_diffrn_reflns_av_R_equivalents 0.070
_diffrn_reflns_av_sigmaI/netI 0.0632
_diffrn_reflns_limit_h_max 11
_diffrn_reflns_limit_h_min 0
_diffrn_reflns_limit_k_max 30
_diffrn_reflns_limit_k_min 0
_diffrn_reflns_limit_l_max 35
_diffrn_reflns_limit_l_min -36
_diffrn_reflns_number 13682
_diffrn_reflns_theta_full 25.68
_diffrn_reflns_theta_max 25.68
_diffrn_reflns_theta_min 2.11
_exptl_absorpt_coefficient_mu 0.069
_exptl_absorpt_correction_T_max 0.9863
_exptl_absorpt_correction_T_min 0.9466
_exptl_absorpt_correction_type none
_exptl_crystal_colour colourless
_exptl_crystal_density_diffrn 1.138
_exptl_crystal_density_meas ?
_exptl_crystal_density_method 'not measured'
_exptl_crystal_description prism
_exptl_crystal_F_000 2736
_exptl_crystal_size_max 0.80
_exptl_crystal_size_mid 0.50
_exptl_crystal_size_min 0.20
_refine_diff_density_max 0.627
_refine_diff_density_min -0.251
_refine_ls_extinction_coef 0.0003(5)
_refine_ls_extinction_expression Fc^*^=kFc[1+0.001xFc^2^\l^3^/sin(2\q)]^-1/4^
_refine_ls_extinction_method SHELXL
_refine_ls_goodness_of_fit_ref 1.059
_refine_ls_hydrogen_treatment mixed
_refine_ls_matrix_type full
_refine_ls_number_parameters 923
_refine_ls_number_reflns 13682
_refine_ls_number_restraints 24
_refine_ls_restrained_S_all 1.059
_refine_ls_R_factor_all 0.1499
_refine_ls_R_factor_gt 0.0862
_refine_ls_shift/su_max 0.023
_refine_ls_shift/su_mean 0.002
_refine_ls_structure_factor_coef Fsqd
_refine_ls_weighting_details 'calc w=1/[\s^2^(Fo^2^)+(0.0896P)^2^+7.8821P] where P=(Fo^2^+2Fc^2^)/3'
_refine_ls_weighting_scheme calc
_refine_ls_wR_factor_gt 0.1995
_refine_ls_wR_factor_ref 0.2338
_reflns_number_gt 8177
_reflns_number_total 13682
_reflns_threshold_expression >2sigma(I)
_cod_data_source_file an0588.cif
_cod_data_source_block dc26x3
_cod_depositor_comments
;
The following automatic conversions were performed:
'_symmetry_cell_setting' value 'Monoclinic' changed to 'monoclinic'
according to '/home/saulius/struct/CIF-dictionaries/cif_core.dic'
dictionary named 'cif_core.dic' version 2.4.1 from 2010-06-29.

Automatic conversion script
Id: cif_fix_enum 1527 2010-12-29 10:47:43Z saulius 

The following automatic conversions were performed:

'_symmetry_cell_setting' value 'Monoclinic' changed to 'monoclinic'
according to /home/saulius/struct/CIF-dictionaries/cif_core.dic
dictionary named 'cif_core.dic' version 2.4.1 from 2010-06-29.

Automatic conversion script
Id: cif_fix_values 1715 2011-07-08 13:25:40Z adriana 

The following automatic conversions were performed:

'_exptl_crystal_density_meas' value 'N/A' was changed to '?' - the
value is perceived as not measured.

Automatic conversion script
Id: cif_fix_values 3008 2015-01-20 13:52:24Z robertas 
;
_cod_original_sg_symbol_H-M P21/n
_cod_database_code 2103249

loop_
_symmetry_equiv_pos_as_xyz
'x, y, z'
'-x+1/2, y+1/2, -z+1/2'
'-x, -y, -z'
'x-1/2, -y-1/2, z-1/2'

loop_
_atom_site_label
_atom_site_fract_x
_atom_site_fract_y
_atom_site_fract_z
_atom_site_U_iso_or_equiv
_atom_site_adp_type
_atom_site_calc_flag
_atom_site_refinement_flags
_atom_site_occupancy
_atom_site_type_symbol
O1X 0.0281(2) 0.56325(9) 0.02685(9) 0.0475(6) Uani d D 1 O
O1Y -0.2937(3) 1.41895(10) 0.22382(10) 0.0560(7) Uani d D 1 O
H1Y -0.209(3) 1.4315(15) 0.2389(13) 0.076(14) Uiso d D 1 H
O2X 0.0233(3) 0.91931(10) 0.00057(10) 0.0556(7) Uani d D 1 O
H2X -0.056(4) 0.9389(18) -0.0028(18) 0.12(2) Uiso d D 1 H
C8X 0.1682(3) 0.67842(13) 0.08885(12) 0.0411(8) Uani d . 1 C
H8X 0.2561 0.6943 0.0966 0.049 Uiso calc R 1 H
C7X 0.0543(3) 0.70114(12) 0.10456(10) 0.0310(7) Uani d . 1 C
C1Y -0.3274(3) 1.23842(14) 0.10794(11) 0.0378(8) Uani d . 1 C
O2Y -0.2805(3) 1.04680(10) 0.20892(10) 0.0614(8) Uani d D 1 O
H2Y -0.187(3) 1.0354(17) 0.2147(15) 0.092(16) Uiso d D 1 H
C9X 0.1573(3) 0.63385(13) 0.06251(12) 0.0438(9) Uani d . 1 C
H9X 0.2370 0.6200 0.0520 0.053 Uiso calc R 1 H
C11Y -0.1820(3) 1.35598(14) 0.18136(11) 0.0407(8) Uani d . 1 C
H11Y -0.0956 1.3728 0.1896 0.049 Uiso calc R 1 H
C12X -0.0711(3) 0.67566(12) 0.09183(11) 0.0356(8) Uani d . 1 C
H12X -0.1517 0.6899 0.1014 0.043 Uiso calc R 1 H
C12Y -0.1925(3) 1.31247(14) 0.15321(11) 0.0396(8) Uani d . 1 C
H12Y -0.1117 1.2998 0.1427 0.048 Uiso calc R 1 H
C14X -0.0749(3) 0.82181(13) 0.08135(11) 0.0374(8) Uani d . 1 C
H14X -0.1544 0.8107 0.0936 0.045 Uiso calc R 1 H
C7Y -0.3167(3) 1.28669(13) 0.13978(12) 0.0388(8) Uani d . 1 C
C1X 0.0645(3) 0.75286(12) 0.13139(11) 0.0331(7) Uani d . 1 C
C1GD -0.1478(3) 0.74035(16) -0.07207(13) 0.0477(9) Uani d . 1 C
C10Y -0.2977(4) 1.37471(14) 0.19727(12) 0.0445(9) Uani d . 1 C
C1GB 0.5921(3) 0.74171(16) 0.19360(12) 0.0450(9) Uani d . 1 C
C13X 0.0501(3) 0.79709(12) 0.09606(11) 0.0346(8) Uani d . 1 C
C2X -0.0492(3) 0.75683(13) 0.16236(11) 0.0373(8) Uani d . 1 C
H2X1 -0.0473 0.7925 0.1756 0.045 Uiso calc R 1 H
H2X2 -0.1402 0.7519 0.1437 0.045 Uiso calc R 1 H
C16Y -0.2858(3) 1.09364(14) 0.18613(12) 0.0442(9) Uani d . 1 C
N1GE -0.2148(3) 0.98307(13) -0.01891(13) 0.0549(9) Uani d D 1 N
C18Y -0.1919(3) 1.15828(16) 0.14128(13) 0.0539(10) Uani d . 1 C
H18Y -0.1164 1.1700 0.1272 0.065 Uiso calc R 1 H
C2Y -0.2170(3) 1.24064(15) 0.07528(12) 0.0438(9) Uani d . 1 C
H2Y1 -0.1251 1.2446 0.0937 0.053 Uiso calc R 1 H
H2Y2 -0.2176 1.2066 0.0592 0.053 Uiso calc R 1 H
C15Y -0.4024(4) 1.12448(15) 0.18429(14) 0.0530(10) Uani d . 1 C
H15Y -0.4754 1.1137 0.2000 0.064 Uiso calc R 1 H
C16X 0.0259(4) 0.87859(13) 0.03076(13) 0.0442(9) Uani d . 1 C
C11X -0.0829(3) 0.63017(12) 0.06564(11) 0.0362(8) Uani d . 1 C
H11X -0.1701 0.6138 0.0578 0.043 Uiso calc R 1 H
C18X 0.1611(4) 0.81338(15) 0.07485(13) 0.0495(9) Uani d . 1 C
H18X 0.2477 0.7966 0.0826 0.059 Uiso calc R 1 H
C10X 0.0323(3) 0.60907(12) 0.05116(11) 0.0347(7) Uani d . 1 C
C6X 0.2044(3) 0.75738(14) 0.16318(12) 0.0434(9) Uani d . 1 C
H6X1 0.2803 0.7527 0.1450 0.052 Uiso calc R 1 H
H6X2 0.2126 0.7931 0.1764 0.052 Uiso calc R 1 H
C13Y -0.3103(3) 1.18901(13) 0.13689(11) 0.0373(8) Uani d . 1 C
C15X -0.0885(3) 0.86209(13) 0.04951(12) 0.0432(9) Uani d . 1 C
H15X -0.1756 0.8782 0.0406 0.052 Uiso calc R 1 H
C8Y -0.4301(4) 1.30601(15) 0.15742(15) 0.0562(11) Uani d . 1 C
H8Y -0.5167 1.2892 0.1496 0.067 Uiso calc R 1 H
C6GB 0.5836(4) 0.78593(16) 0.16577(14) 0.0522(10) Uani d . 1 C
C6Y -0.4686(3) 1.23552(16) 0.07623(13) 0.0506(10) Uani d . 1 C
H6Y1 -0.4751 1.2014 0.0602 0.061 Uiso calc R 1 H
H6Y2 -0.5439 1.2370 0.0950 0.061 Uiso calc R 1 H
C5Y -0.4889(4) 1.27890(17) 0.04179(14) 0.0581(11) Uani d . 1 C
H5Y1 -0.4896 1.3131 0.0576 0.070 Uiso calc R 1 H
H5Y2 -0.5793 1.2745 0.0226 0.070 Uiso calc R 1 H
C5GD -0.1703(4) 0.7774(2) -0.14687(15) 0.0619(12) Uani d . 1 C
H5GD -0.1749 0.8072 -0.1662 0.074 Uiso calc R 1 H
C5X 0.2208(3) 0.71745(16) 0.20135(12) 0.0487(9) Uani d . 1 C
H5X1 0.3106 0.7230 0.2206 0.058 Uiso calc R 1 H
H5X2 0.2211 0.6817 0.1884 0.058 Uiso calc R 1 H
C5GB 0.5717(4) 0.77942(19) 0.12005(15) 0.0585(11) Uani d . 1 C
H5GB 0.5656 0.8095 0.1010 0.070 Uiso calc R 1 H
C6GD -0.1541(3) 0.78486(16) -0.10023(15) 0.0529(10) Uani d . 1 C
C3GD -0.1746(3) 0.68518(17) -0.13774(13) 0.0541(10) Uani d . 1 C
H3GD -0.1817 0.6510 -0.1506 0.065 Uiso calc R 1 H
C9Y -0.4213(4) 1.34871(16) 0.18591(15) 0.0603(11) Uani d . 1 C
H9Y -0.5007 1.3604 0.1978 0.072 Uiso calc R 1 H
C4GD -0.1799(4) 0.72778(19) -0.16581(14) 0.0587(11) Uani d . 1 C
H4GD -0.1900 0.7234 -0.1977 0.070 Uiso calc R 1 H
C3X -0.0334(3) 0.71665(15) 0.20069(11) 0.0434(9) Uani d . 1 C
H3X1 -0.1077 0.7219 0.2195 0.052 Uiso calc R 1 H
H3X2 -0.0431 0.6808 0.1877 0.052 Uiso calc R 1 H
C4Y -0.3757(4) 1.27909(18) 0.01202(13) 0.0594(11) Uani d . 1 C
H4Y1 -0.3889 1.3092 -0.0092 0.071 Uiso calc R 1 H
H4Y2 -0.3803 1.2464 -0.0061 0.071 Uiso calc R 1 H
N1GD -0.1342(4) 0.74661(18) -0.02525(13) 0.0626(10) Uani d D 1 N
C14Y -0.4144(3) 1.17079(15) 0.16000(13) 0.0479(9) Uani d . 1 C
H14Y -0.4964 1.1909 0.1590 0.058 Uiso calc R 1 H
C3Y -0.2354(4) 1.28322(16) 0.04122(13) 0.0544(10) Uani d . 1 C
H3Y1 -0.1619 1.2810 0.0218 0.065 Uiso calc R 1 H
H3Y2 -0.2273 1.3177 0.0568 0.065 Uiso calc R 1 H
C2GD -0.1593(3) 0.69031(15) -0.09099(12) 0.0458(9) Uani d . 1 C
C17Y -0.1787(4) 1.11145(16) 0.16512(14) 0.0560(11) Uani d . 1 C
H17Y -0.0959 1.0917 0.1670 0.067 Uiso calc R 1 H
C4GB 0.5685(4) 0.7304(2) 0.10111(14) 0.0621(12) Uani d . 1 C
H4GB 0.5613 0.7265 0.0692 0.075 Uiso calc R 1 H
C17X 0.1491(4) 0.85272(15) 0.04323(14) 0.0527(10) Uani d . 1 C
H17X 0.2273 0.8624 0.0296 0.063 Uiso calc R 1 H
N1GB 0.6017(4) 0.7471(2) 0.24048(14) 0.0783(13) Uani d D 1 N
C4X 0.1058(4) 0.72158(17) 0.23033(12) 0.0537(10) Uani d . 1 C
H4X1 0.1116 0.7558 0.2462 0.064 Uiso calc R 1 H
H4X2 0.1160 0.6934 0.2534 0.064 Uiso calc R 1 H
C3GB 0.5757(4) 0.68665(19) 0.12869(17) 0.0631(12) Uani d . 1 C
H3GB 0.5729 0.6526 0.1155 0.076 Uiso calc R 1 H
C2GE -0.4271(4) 0.93247(15) -0.01796(14) 0.0514(10) Uani d . 1 C
C7GD -0.1558(4) 0.64279(17) -0.06120(15) 0.0660(12) Uani d . 1 C
H7D1 -0.0664 0.6408 -0.0418 0.099 Uiso calc R 1 H
H7D2 -0.1695 0.6112 -0.0800 0.099 Uiso calc R 1 H
H7D3 -0.2293 0.6453 -0.0423 0.099 Uiso calc R 1 H
C1GE -0.3183(4) 0.96374(14) 0.00453(15) 0.0520(10) Uani d . 1 C
C2GB 0.5870(3) 0.69165(16) 0.17485(14) 0.0517(10) Uani d . 1 C
C7GE -0.4449(4) 0.92519(17) -0.06814(15) 0.0645(11) Uani d . 1 C
H7E1 -0.4567 0.9595 -0.0830 0.097 Uiso calc R 1 H
H7E2 -0.5264 0.9035 -0.0777 0.097 Uiso calc R 1 H
H7E3 -0.3631 0.9078 -0.0766 0.097 Uiso calc R 1 H
C7GB 0.5925(5) 0.6435(2) 0.2042(2) 0.0956(18) Uani d . 1 C
H7B1 0.5868 0.6120 0.1851 0.143 Uiso calc R 1 H
H7B2 0.5150 0.6439 0.2216 0.143 Uiso calc R 1 H
H7B3 0.6794 0.6431 0.2251 0.143 Uiso calc R 1 H
C4GE -0.5036(4) 0.91838(17) 0.05397(17) 0.0657(12) Uani d . 1 C
H4GE -0.5676 0.9025 0.0709 0.079 Uiso calc R 1 H
C6GE -0.3043(4) 0.97321(15) 0.05007(14) 0.0516(10) Uani d . 1 C
C8GB 0.5866(6) 0.8404(2) 0.1862(2) 0.1025(19) Uani d . 1 C
H8B1 0.5735 0.8666 0.1619 0.154 Uiso calc R 1 H
H8B2 0.6757 0.8462 0.2050 0.154 Uiso calc R 1 H
H8B3 0.5126 0.8437 0.2048 0.154 Uiso calc R 1 H
C8GD -0.1387(5) 0.83846(19) -0.07990(18) 0.0830(15) Uani d . 1 C
H8D1 -0.0482 0.8415 -0.0613 0.125 Uiso calc R 1 H
H8D2 -0.2110 0.8442 -0.0609 0.125 Uiso calc R 1 H
H8D3 -0.1470 0.8648 -0.1041 0.125 Uiso calc R 1 H
C3GE -0.5165(4) 0.91023(16) 0.00758(16) 0.0617(11) Uani d . 1 C
H3GE -0.5891 0.8887 -0.0067 0.074 Uiso calc R 1 H
C5GE -0.3997(5) 0.94895(17) 0.07568(16) 0.0656(12) Uani d . 1 C
H5GE -0.3910 0.9540 0.1075 0.079 Uiso calc R 1 H
C8GE -0.1918(5) 1.00692(19) 0.07502(15) 0.0750(13) Uani d . 1 C
H8E1 -0.1018 0.9928 0.0705 0.112 Uiso calc R 1 H
H8E2 -0.1994 1.0070 0.1074 0.112 Uiso calc R 1 H
H8E3 -0.2010 1.0429 0.0633 0.112 Uiso calc R 1 H
N1GA 0.7727(3) 0.51557(12) 0.00316(10) 0.0408(7) Uani d D 1 N
C1GC 1.0442(3) 0.48023(13) 0.21449(11) 0.0386(8) Uani d . 1 C
N1GC 0.9616(3) 0.46946(12) 0.24895(11) 0.0441(7) Uani d D 1 N
C6GA 0.5826(3) 0.54499(14) 0.04114(12) 0.0426(8) Uani d . 1 C
C5GA 0.5130(4) 0.54082(17) 0.07846(14) 0.0558(10) Uani d . 1 C
H5GA 0.4365 0.5632 0.0804 0.067 Uiso calc R 1 H
C2GA 0.7376(4) 0.47594(15) 0.07425(12) 0.0465(9) Uani d . 1 C
C6GC 1.0046(4) 0.52186(15) 0.18453(12) 0.0488(9) Uani d . 1 C
C7GA 0.8600(4) 0.44051(16) 0.07279(14) 0.0580(10) Uani d . 1 C
H7A1 0.8429 0.4178 0.0461 0.087 Uiso calc R 1 H
H7A2 0.8745 0.4188 0.1002 0.087 Uiso calc R 1 H
H7A3 0.9422 0.4619 0.0711 0.087 Uiso calc R 1 H
C1GA 0.6956(3) 0.51141(13) 0.03946(11) 0.0386(8) Uani d . 1 C
C8GA 0.5387(4) 0.58380(15) 0.00438(14) 0.0563(10) Uani d . 1 C
H8A1 0.6100 0.6108 0.0044 0.085 Uiso calc R 1 H
H8A2 0.4521 0.6003 0.0096 0.085 Uiso calc R 1 H
H8A3 0.5251 0.5658 -0.0249 0.085 Uiso calc R 1 H
C2GC 1.1572(3) 0.44827(14) 0.21009(12) 0.0423(8) Uani d . 1 C
C7GC 1.1968(4) 0.40357(14) 0.24161(13) 0.0504(9) Uani d . 1 C
H7C1 1.2106 0.4164 0.2729 0.076 Uiso calc R 1 H
H7C2 1.2825 0.3878 0.2347 0.076 Uiso calc R 1 H
H7C3 1.1234 0.3771 0.2380 0.076 Uiso calc R 1 H
C3GC 1.2317(4) 0.45967(18) 0.17476(14) 0.0590(11) Uani d . 1 C
H3GC 1.3088 0.4385 0.1709 0.071 Uiso calc R 1 H
C8GC 0.8829(4) 0.55609(16) 0.18897(14) 0.0612(11) Uani d . 1 C
H8C1 0.8020 0.5340 0.1909 0.092 Uiso calc R 1 H
H8C2 0.8645 0.5791 0.1625 0.092 Uiso calc R 1 H
H8C3 0.9026 0.5775 0.2165 0.092 Uiso calc R 1 H
C3GA 0.6640(4) 0.47347(18) 0.11052(13) 0.0606(11) Uani d . 1 C
H3GA 0.6913 0.4493 0.1344 0.073 Uiso calc R 1 H
C5GC 1.0836(4) 0.5315(2) 0.15028(14) 0.0681(13) Uani d . 1 C
H5GC 1.0594 0.5597 0.1299 0.082 Uiso calc R 1 H
C4GA 0.5515(4) 0.50554(19) 0.11245(14) 0.0660(12) Uani d . 1 C
H4GA 0.5011 0.5031 0.1373 0.079 Uiso calc R 1 H
C4GC 1.1962(4) 0.5010(2) 0.14531(15) 0.0713(13) Uani d . 1 C
H4GC 1.2492 0.5082 0.1218 0.086 Uiso calc R 1 H
N1GF 0.9800(3) 0.00363(13) 0.23781(11) 0.0450(7) Uani d D 1 N
C1GF 1.0683(3) -0.00496(14) 0.20486(11) 0.0412(8) Uani d . 1 C
C5GF 1.2618(4) 0.01866(17) 0.16874(14) 0.0566(10) Uani d . 1 C
H5GF 1.3373 0.0412 0.1659 0.068 Uiso calc R 1 H
C2GF 1.0400(4) -0.04724(15) 0.17449(12) 0.0481(9) Uani d . 1 C
C6GF 1.1783(4) 0.02941(14) 0.20180(13) 0.0462(9) Uani d . 1 C
C7GF 0.9195(4) -0.08264(16) 0.17746(14) 0.0624(11) Uani d . 1 C
H7F1 0.9077 -0.1067 0.1515 0.094 Uiso calc R 1 H
H7F3 0.8359 -0.0614 0.1772 0.094 Uiso calc R 1 H
H7F2 0.9360 -0.1029 0.2056 0.094 Uiso calc R 1 H
C8GF 1.2058(4) 0.07512(15) 0.23326(15) 0.0602(11) Uani d . 1 C
H8F1 1.1240 0.0976 0.2307 0.090 Uiso calc R 1 H
H8F2 1.2839 0.0953 0.2253 0.090 Uiso calc R 1 H
H8F3 1.2277 0.0624 0.2644 0.090 Uiso calc R 1 H
C3GF 1.1273(4) -0.05620(17) 0.14266(13) 0.0578(11) Uani d . 1 C
H3GF 1.1106 -0.0850 0.1224 0.069 Uiso calc R 1 H
C4GF 1.2376(4) -0.02376(18) 0.14018(13) 0.0622(11) Uani d . 1 C
H4GF 1.2977 -0.0306 0.1186 0.075 Uiso calc R 1 H
H1D1 -0.106(5) 0.7176(16) -0.0044(14) 0.089(16) Uiso d D 1 H
H1D2 -0.096(4) 0.7776(14) -0.0139(15) 0.080(16) Uiso d D 1 H
H1B1 0.634(6) 0.7780(17) 0.2551(19) 0.13(2) Uiso d D 1 H
H1B2 0.630(6) 0.7139(18) 0.255(2) 0.14(3) Uiso d D 1 H
H1C1 1.020(3) 0.4542(14) 0.2729(11) 0.057(12) Uiso d D 1 H
H1A1 0.720(4) 0.5286(15) -0.0230(11) 0.061(12) Uiso d D 1 H
H1F1 1.017(3) 0.0245(13) 0.2602(11) 0.048(11) Uiso d D 1 H
H1E1 -0.251(5) 0.982(2) -0.0507(12) 0.11(2) Uiso d D 1 H
H1F2 0.935(3) -0.0259(12) 0.2465(12) 0.052(11) Uiso d D 1 H
H1A2 0.818(4) 0.4860(13) -0.0055(13) 0.070(13) Uiso d D 1 H
H1E2 -0.178(3) 1.0154(12) -0.0080(12) 0.058(12) Uiso d D 1 H
H1C2 0.924(3) 0.5015(12) 0.2616(11) 0.056(11) Uiso d D 1 H
H1X -0.061(3) 0.5490(14) 0.0180(13) 0.067 Uiso d D 1 H

loop_
_atom_site_aniso_label
_atom_site_aniso_U_11
_atom_site_aniso_U_22
_atom_site_aniso_U_33
_atom_site_aniso_U_12
_atom_site_aniso_U_13
_atom_site_aniso_U_23
O1X 0.0444(14) 0.0424(14) 0.0591(16) -0.0015(11) 0.0196(12) -0.0149(12)
O1Y 0.0511(17) 0.0485(16) 0.0722(19) -0.0006(13) 0.0219(14) -0.0092(14)
O2X 0.0488(16) 0.0427(15) 0.0776(19) -0.0036(13) 0.0173(14) 0.0177(14)
C8X 0.0239(17) 0.042(2) 0.059(2) -0.0020(14) 0.0135(15) -0.0035(17)
C7X 0.0232(16) 0.0328(17) 0.0378(18) 0.0000(13) 0.0067(13) 0.0022(14)
C1Y 0.0218(16) 0.050(2) 0.0419(19) 0.0004(14) 0.0057(14) 0.0042(16)
O2Y 0.0466(16) 0.0492(16) 0.093(2) 0.0029(13) 0.0235(15) 0.0253(15)
C9X 0.0322(18) 0.043(2) 0.060(2) 0.0038(15) 0.0217(17) -0.0071(18)
C11Y 0.0251(17) 0.051(2) 0.047(2) -0.0029(15) 0.0086(15) 0.0054(17)
C12X 0.0229(16) 0.0357(18) 0.048(2) 0.0039(14) 0.0054(14) -0.0022(15)
C12Y 0.0245(17) 0.052(2) 0.043(2) 0.0034(15) 0.0079(14) 0.0037(17)
C14X 0.0262(17) 0.0382(19) 0.049(2) -0.0043(14) 0.0083(15) 0.0020(16)
C7Y 0.0224(16) 0.044(2) 0.051(2) 0.0033(14) 0.0109(15) 0.0148(17)
C1X 0.0208(15) 0.0354(18) 0.0433(19) -0.0002(13) 0.0050(14) -0.0063(14)
C1GD 0.0227(17) 0.068(3) 0.052(2) 0.0075(17) 0.0068(16) 0.006(2)
C10Y 0.044(2) 0.036(2) 0.055(2) 0.0049(16) 0.0152(17) 0.0033(17)
C1GB 0.0246(17) 0.068(3) 0.043(2) -0.0036(16) 0.0064(15) -0.0057(19)
C13X 0.0266(17) 0.0280(17) 0.051(2) -0.0012(13) 0.0101(15) -0.0015(15)
C2X 0.0284(17) 0.0397(19) 0.044(2) -0.0004(14) 0.0046(15) -0.0061(15)
C16Y 0.0363(19) 0.042(2) 0.056(2) -0.0021(16) 0.0123(17) 0.0053(17)
N1GE 0.0448(19) 0.044(2) 0.076(3) -0.0037(16) 0.0086(18) 0.0119(18)
C18Y 0.0296(19) 0.067(3) 0.068(3) 0.0007(18) 0.0157(18) 0.021(2)
C2Y 0.0272(17) 0.060(2) 0.045(2) 0.0021(16) 0.0058(15) 0.0095(18)
C15Y 0.036(2) 0.054(2) 0.074(3) 0.0012(17) 0.0253(19) 0.014(2)
C16X 0.041(2) 0.0342(19) 0.059(2) -0.0056(16) 0.0131(17) 0.0047(17)
C11X 0.0298(17) 0.0364(19) 0.0424(19) -0.0019(14) 0.0048(15) -0.0041(15)
C18X 0.0327(19) 0.050(2) 0.068(3) 0.0032(16) 0.0163(18) 0.008(2)
C10X 0.0338(18) 0.0319(18) 0.0399(19) 0.0021(14) 0.0104(15) -0.0032(15)
C6X 0.0265(17) 0.051(2) 0.051(2) -0.0060(15) 0.0015(15) -0.0096(18)
C13Y 0.0252(17) 0.046(2) 0.0417(19) -0.0024(14) 0.0068(14) -0.0021(16)
C15X 0.0293(18) 0.0374(19) 0.064(2) -0.0027(15) 0.0094(16) 0.0058(17)
C8Y 0.0291(19) 0.048(2) 0.096(3) -0.0040(16) 0.022(2) -0.009(2)
C6GB 0.033(2) 0.059(3) 0.066(3) -0.0031(17) 0.0154(18) -0.007(2)
C6Y 0.0299(19) 0.060(2) 0.061(2) -0.0030(17) 0.0031(17) 0.015(2)
C5Y 0.042(2) 0.065(3) 0.065(3) 0.0023(19) -0.0002(19) 0.003(2)
C5GD 0.032(2) 0.084(3) 0.070(3) 0.012(2) 0.0047(19) 0.030(3)
C5X 0.0327(19) 0.066(3) 0.046(2) 0.0009(17) -0.0005(16) -0.0027(19)
C5GB 0.030(2) 0.080(3) 0.067(3) 0.0038(19) 0.0107(19) 0.018(2)
C6GD 0.0273(19) 0.057(3) 0.075(3) 0.0065(17) 0.0094(18) 0.004(2)
C3GD 0.031(2) 0.075(3) 0.057(3) -0.0016(18) 0.0067(17) -0.001(2)
C9Y 0.036(2) 0.054(2) 0.097(3) -0.0018(18) 0.032(2) -0.009(2)
C4GD 0.036(2) 0.086(3) 0.052(2) 0.001(2) 0.0003(18) 0.012(2)
C3X 0.0357(19) 0.054(2) 0.041(2) -0.0002(16) 0.0080(15) -0.0024(17)
C4Y 0.056(2) 0.073(3) 0.048(2) 0.007(2) 0.0044(19) 0.006(2)
N1GD 0.053(2) 0.080(3) 0.056(2) 0.004(2) 0.0131(18) -0.006(2)
C14Y 0.0291(18) 0.054(2) 0.064(2) 0.0043(16) 0.0174(17) 0.0080(19)
C3Y 0.045(2) 0.066(3) 0.053(2) 0.0039(19) 0.0086(18) 0.005(2)
C2GD 0.0244(17) 0.063(3) 0.051(2) 0.0042(16) 0.0070(15) 0.0042(19)
C17Y 0.034(2) 0.059(3) 0.077(3) 0.0092(18) 0.0182(19) 0.020(2)
C4GB 0.032(2) 0.110(4) 0.044(2) -0.001(2) 0.0025(17) -0.009(3)
C17X 0.035(2) 0.054(2) 0.074(3) 0.0003(17) 0.0254(19) 0.012(2)
N1GB 0.059(2) 0.127(4) 0.051(2) -0.013(3) 0.0157(19) -0.016(3)
C4X 0.043(2) 0.072(3) 0.044(2) -0.0024(19) 0.0006(17) 0.000(2)
C3GB 0.034(2) 0.068(3) 0.088(3) -0.0001(19) 0.011(2) -0.024(3)
C2GE 0.040(2) 0.044(2) 0.072(3) 0.0080(17) 0.0128(19) 0.007(2)
C7GD 0.063(3) 0.070(3) 0.068(3) 0.010(2) 0.018(2) 0.012(2)
C1GE 0.046(2) 0.040(2) 0.071(3) 0.0074(17) 0.014(2) 0.0125(19)
C2GB 0.0300(19) 0.060(3) 0.065(3) 0.0013(17) 0.0047(18) 0.001(2)
C7GE 0.059(3) 0.061(3) 0.076(3) 0.002(2) 0.017(2) -0.001(2)
C7GB 0.073(3) 0.082(4) 0.137(5) 0.014(3) 0.033(3) 0.045(3)
C4GE 0.048(2) 0.063(3) 0.092(4) 0.006(2) 0.029(2) 0.019(3)
C6GE 0.046(2) 0.044(2) 0.067(3) 0.0078(18) 0.014(2) 0.011(2)
C8GB 0.102(4) 0.068(3) 0.147(5) -0.015(3) 0.051(4) -0.031(4)
C8GD 0.070(3) 0.070(3) 0.114(4) 0.013(3) 0.029(3) 0.000(3)
C3GE 0.055(3) 0.057(3) 0.076(3) 0.000(2) 0.019(2) 0.008(2)
C5GE 0.066(3) 0.060(3) 0.074(3) 0.018(2) 0.019(2) 0.013(2)
C8GE 0.084(3) 0.076(3) 0.064(3) 0.008(3) 0.007(2) 0.010(2)
N1GA 0.0419(17) 0.0406(18) 0.0410(18) 0.0006(14) 0.0095(14) -0.0031(14)
C1GC 0.0369(19) 0.044(2) 0.0351(18) -0.0063(15) 0.0064(15) -0.0005(15)
N1GC 0.0445(18) 0.0435(18) 0.0469(18) 0.0047(14) 0.0154(15) 0.0022(15)
C6GA 0.0326(19) 0.042(2) 0.053(2) -0.0032(15) 0.0059(16) -0.0032(17)
C5GA 0.034(2) 0.067(3) 0.068(3) 0.0000(18) 0.0145(19) -0.010(2)
C2GA 0.039(2) 0.055(2) 0.045(2) -0.0020(17) 0.0058(16) -0.0007(18)
C6GC 0.044(2) 0.057(2) 0.044(2) -0.0082(18) 0.0016(17) 0.0041(18)
C7GA 0.055(2) 0.056(2) 0.063(3) 0.011(2) 0.012(2) 0.010(2)
C1GA 0.0331(18) 0.0385(19) 0.045(2) -0.0064(15) 0.0082(15) -0.0066(16)
C8GA 0.041(2) 0.043(2) 0.085(3) 0.0025(17) 0.010(2) 0.001(2)
C2GC 0.0353(19) 0.049(2) 0.043(2) -0.0078(16) 0.0056(16) -0.0047(17)
C7GC 0.043(2) 0.050(2) 0.059(2) 0.0001(17) 0.0099(18) -0.0078(19)
C3GC 0.038(2) 0.084(3) 0.058(3) -0.003(2) 0.0154(19) -0.008(2)
C8GC 0.059(3) 0.059(3) 0.064(3) 0.008(2) 0.004(2) 0.011(2)
C3GA 0.052(2) 0.082(3) 0.050(2) 0.003(2) 0.0136(19) 0.011(2)
C5GC 0.051(3) 0.096(4) 0.057(3) -0.008(2) 0.007(2) 0.026(2)
C4GA 0.049(2) 0.097(4) 0.056(3) 0.002(2) 0.025(2) 0.004(2)
C4GC 0.052(3) 0.110(4) 0.055(3) -0.009(3) 0.014(2) 0.016(3)
N1GF 0.0438(18) 0.0416(19) 0.053(2) -0.0019(15) 0.0164(15) -0.0032(16)
C1GF 0.0376(19) 0.044(2) 0.043(2) 0.0054(16) 0.0095(16) 0.0047(16)
C5GF 0.050(2) 0.063(3) 0.060(3) -0.007(2) 0.018(2) 0.009(2)
C2GF 0.053(2) 0.049(2) 0.042(2) 0.0012(18) 0.0073(18) 0.0008(17)
C6GF 0.039(2) 0.046(2) 0.054(2) 0.0037(16) 0.0088(17) 0.0065(18)
C7GF 0.070(3) 0.053(2) 0.064(3) -0.011(2) 0.012(2) -0.011(2)
C8GF 0.049(2) 0.050(2) 0.083(3) -0.0005(19) 0.013(2) -0.002(2)
C3GF 0.069(3) 0.060(3) 0.046(2) 0.003(2) 0.014(2) -0.0026(19)
C4GF 0.069(3) 0.077(3) 0.044(2) 0.008(2) 0.022(2) 0.005(2)

loop_
_atom_type_symbol
_atom_type_description
_atom_type_scat_dispersion_real
_atom_type_scat_dispersion_imag
_atom_type_scat_source
C C 0.0033 0.0016 'International Tables Vol C Tables 4.2.6.8 and 6.1.1.4'
H H 0.0000 0.0000 'International Tables Vol C Tables 4.2.6.8 and 6.1.1.4'
N N 0.0061 0.0033 'International Tables Vol C Tables 4.2.6.8 and 6.1.1.4'
O O 0.0106 0.0060 'International Tables Vol C Tables 4.2.6.8 and 6.1.1.4'

loop_
_geom_angle_atom_site_label_1
_geom_angle_atom_site_label_2
_geom_angle_atom_site_label_3
_geom_angle
C10X O1X H1X 115(2)
C10Y O1Y H1Y 120(3)
C16X O2X H2X 115(3)
C9X C8X C7X 122.2(3)
C9X C8X H8X 118.9
C7X C8X H8X 118.9
C12X C7X C8X 115.6(3)
C12X C7X C1X 121.9(3)
C8X C7X C1X 122.3(3)
C13Y C1Y C7Y 108.4(3)
C13Y C1Y C2Y 110.8(3)
C7Y C1Y C2Y 111.3(3)
C13Y C1Y C6Y 108.7(3)
C7Y C1Y C6Y 112.6(3)
C2Y C1Y C6Y 104.9(3)
C16Y O2Y H2Y 109(3)
C8X C9X C10X 120.8(3)
C8X C9X H9X 119.6
C10X C9X H9X 119.6
C10Y C11Y C12Y 119.6(3)
C10Y C11Y H11Y 120.2
C12Y C11Y H11Y 120.2
C11X C12X C7X 122.6(3)
C11X C12X H12X 118.7
C7X C12X H12X 118.7
C11Y C12Y C7Y 122.5(3)
C11Y C12Y H12Y 118.7
C7Y C12Y H12Y 118.7
C13X C14X C15X 122.9(3)
C13X C14X H14X 118.6
C15X C14X H14X 118.6
C8Y C7Y C12Y 116.1(3)
C8Y C7Y C1Y 121.8(3)
C12Y C7Y C1Y 122.0(3)
C13X C1X C7X 106.1(3)
C13X C1X C2X 111.0(2)
C7X C1X C2X 111.6(2)
C13X C1X C6X 110.5(3)
C7X C1X C6X 111.5(3)
C2X C1X C6X 106.2(3)
C2GD C1GD N1GD 120.1(4)
C2GD C1GD C6GD 120.1(4)
N1GD C1GD C6GD 119.8(4)
O1Y C10Y C11Y 121.8(3)
O1Y C10Y C9Y 119.0(3)
C11Y C10Y C9Y 119.2(3)
C2GB C1GB C6GB 120.3(4)
C2GB C1GB N1GB 119.2(4)
C6GB C1GB N1GB 120.5(4)
C14X C13X C18X 115.5(3)
C14X C13X C1X 122.6(3)
C18X C13X C1X 121.9(3)
C3X C2X C1X 113.5(3)
C3X C2X H2X1 108.9
C1X C2X H2X1 108.9
C3X C2X H2X2 108.9
C1X C2X H2X2 108.9
H2X1 C2X H2X2 107.7
O2Y C16Y C17Y 122.4(3)
O2Y C16Y C15Y 119.1(3)
C17Y C16Y C15Y 118.5(3)
C1GE N1GE H1E1 107(3)
C1GE N1GE H1E2 114(2)
H1E1 N1GE H1E2 116(4)
C17Y C18Y C13Y 123.2(3)
C17Y C18Y H18Y 118.4
C13Y C18Y H18Y 118.4
C3Y C2Y C1Y 115.4(3)
C3Y C2Y H2Y1 108.4
C1Y C2Y H2Y1 108.4
C3Y C2Y H2Y2 108.4
C1Y C2Y H2Y2 108.4
H2Y1 C2Y H2Y2 107.5
C14Y C15Y C16Y 120.9(3)
C14Y C15Y H15Y 119.6
C16Y C15Y H15Y 119.6
O2X C16X C17X 118.1(3)
O2X C16X C15X 123.6(3)
C17X C16X C15X 118.3(3)
C10X C11X C12X 119.7(3)
C10X C11X H11X 120.1
C12X C11X H11X 120.1
C17X C18X C13X 122.3(3)
C17X C18X H18X 118.9
C13X C18X H18X 118.9
O1X C10X C11X 122.4(3)
O1X C10X C9X 118.5(3)
C11X C10X C9X 119.1(3)
C5X C6X C1X 113.4(3)
C5X C6X H6X1 108.9
C1X C6X H6X1 108.9
C5X C6X H6X2 108.9
C1X C6X H6X2 108.9
H6X1 C6X H6X2 107.7
C18Y C13Y C14Y 115.3(3)
C18Y C13Y C1Y 122.7(3)
C14Y C13Y C1Y 121.9(3)
C16X C15X C14X 119.6(3)
C16X C15X H15X 120.2
C14X C15X H15X 120.2
C9Y C8Y C7Y 122.2(3)
C9Y C8Y H8Y 118.9
C7Y C8Y H8Y 118.9
C5GB C6GB C1GB 119.2(4)
C5GB C6GB C8GB 120.5(4)
C1GB C6GB C8GB 120.3(4)
C5Y C6Y C1Y 113.5(3)
C5Y C6Y H6Y1 108.9
C1Y C6Y H6Y1 108.9
C5Y C6Y H6Y2 108.9
C1Y C6Y H6Y2 108.9
H6Y1 C6Y H6Y2 107.7
C6Y C5Y C4Y 111.5(3)
C6Y C5Y H5Y1 109.3
C4Y C5Y H5Y1 109.3
C6Y C5Y H5Y2 109.3
C4Y C5Y H5Y2 109.3
H5Y1 C5Y H5Y2 108.0
C4GD C5GD C6GD 121.7(4)
C4GD C5GD H5GD 119.2
C6GD C5GD H5GD 119.2
C6X C5X C4X 111.9(3)
C6X C5X H5X1 109.2
C4X C5X H5X1 109.2
C6X C5X H5X2 109.2
C4X C5X H5X2 109.2
H5X1 C5X H5X2 107.9
C6GB C5GB C4GB 121.2(4)
C6GB C5GB H5GB 119.4
C4GB C5GB H5GB 119.4
C5GD C6GD C1GD 118.5(4)
C5GD C6GD C8GD 121.5(4)
C1GD C6GD C8GD 120.0(4)
C4GD C3GD C2GD 122.0(4)
C4GD C3GD H3GD 119.0
C2GD C3GD H3GD 119.0
C8Y C9Y C10Y 120.4(3)
C8Y C9Y H9Y 119.8
C10Y C9Y H9Y 119.8
C3GD C4GD C5GD 118.7(4)
C3GD C4GD H4GD 120.6
C5GD C4GD H4GD 120.6
C4X C3X C2X 111.5(3)
C4X C3X H3X1 109.3
C2X C3X H3X1 109.3
C4X C3X H3X2 109.3
C2X C3X H3X2 109.3
H3X1 C3X H3X2 108.0
C5Y C4Y C3Y 110.0(3)
C5Y C4Y H4Y1 109.7
C3Y C4Y H4Y1 109.7
C5Y C4Y H4Y2 109.7
C3Y C4Y H4Y2 109.7
H4Y1 C4Y H4Y2 108.2
C1GD N1GD H1D1 122(3)
C1GD N1GD H1D2 116(3)
H1D1 N1GD H1D2 111(4)
C15Y C14Y C13Y 122.2(3)
C15Y C14Y H14Y 118.9
C13Y C14Y H14Y 118.9
C2Y C3Y C4Y 110.7(3)
C2Y C3Y H3Y1 109.5
C4Y C3Y H3Y1 109.5
C2Y C3Y H3Y2 109.5
C4Y C3Y H3Y2 109.5
H3Y1 C3Y H3Y2 108.1
C3GD C2GD C1GD 119.0(4)
C3GD C2GD C7GD 120.7(4)
C1GD C2GD C7GD 120.3(3)
C16Y C17Y C18Y 119.8(3)
C16Y C17Y H17Y 120.1
C18Y C17Y H17Y 120.1
C5GB C4GB C3GB 119.6(4)
C5GB C4GB H4GB 120.2
C3GB C4GB H4GB 120.2
C18X C17X C16X 121.3(3)
C18X C17X H17X 119.3
C16X C17X H17X 119.3
C1GB N1GB H1B1 121(4)
C1GB N1GB H1B2 109(4)
H1B1 N1GB H1B2 118(6)
C5X C4X C3X 109.9(3)
C5X C4X H4X1 109.7
C3X C4X H4X1 109.7
C5X C4X H4X2 109.7
C3X C4X H4X2 109.7
H4X1 C4X H4X2 108.2
C2GB C3GB C4GB 120.9(4)
C2GB C3GB H3GB 119.6
C4GB C3GB H3GB 119.6
C3GE C2GE C1GE 117.9(4)
C3GE C2GE C7GE 121.1(4)
C1GE C2GE C7GE 120.9(4)
C2GD C7GD H7D1 109.5
C2GD C7GD H7D2 109.5
H7D1 C7GD H7D2 109.5
C2GD C7GD H7D3 109.5
H7D1 C7GD H7D3 109.5
H7D2 C7GD H7D3 109.5
C6GE C1GE N1GE 117.2(4)
C6GE C1GE C2GE 121.9(4)
N1GE C1GE C2GE 120.7(4)
C3GB C2GB C1GB 118.8(4)
C3GB C2GB C7GB 120.0(4)
C1GB C2GB C7GB 121.1(4)
C2GE C7GE H7E1 109.5
C2GE C7GE H7E2 109.5
H7E1 C7GE H7E2 109.5
C2GE C7GE H7E3 109.5
H7E1 C7GE H7E3 109.5
H7E2 C7GE H7E3 109.5
C2GB C7GB H7B1 109.5
C2GB C7GB H7B2 109.5
H7B1 C7GB H7B2 109.5
C2GB C7GB H7B3 109.5
H7B1 C7GB H7B3 109.5
H7B2 C7GB H7B3 109.5
C5GE C4GE C3GE 120.8(4)
C5GE C4GE H4GE 119.6
C3GE C4GE H4GE 119.6
C1GE C6GE C5GE 118.4(4)
C1GE C6GE C8GE 123.5(4)
C5GE C6GE C8GE 118.1(4)
C6GB C8GB H8B1 109.5
C6GB C8GB H8B2 109.5
H8B1 C8GB H8B2 109.5
C6GB C8GB H8B3 109.5
H8B1 C8GB H8B3 109.5
H8B2 C8GB H8B3 109.5
C6GD C8GD H8D1 109.5
C6GD C8GD H8D2 109.5
H8D1 C8GD H8D2 109.5
C6GD C8GD H8D3 109.5
H8D1 C8GD H8D3 109.5
H8D2 C8GD H8D3 109.5
C2GE C3GE C4GE 121.5(4)
C2GE C3GE H3GE 119.3
C4GE C3GE H3GE 119.3
C4GE C5GE C6GE 119.5(4)
C4GE C5GE H5GE 120.3
C6GE C5GE H5GE 120.3
C6GE C8GE H8E1 109.5
C6GE C8GE H8E2 109.5
H8E1 C8GE H8E2 109.5
C6GE C8GE H8E3 109.5
H8E1 C8GE H8E3 109.5
H8E2 C8GE H8E3 109.5
C1GA N1GA H1A1 112(2)
C1GA N1GA H1A2 119(3)
H1A1 N1GA H1A2 107(3)
C2GC C1GC C6GC 122.0(3)
C2GC C1GC N1GC 119.8(3)
C6GC C1GC N1GC 118.1(3)
C1GC N1GC H1C1 107(2)
C1GC N1GC H1C2 114(2)
H1C1 N1GC H1C2 106(3)
C5GA C6GA C1GA 117.5(3)
C5GA C6GA C8GA 121.0(3)
C1GA C6GA C8GA 121.4(3)
C4GA C5GA C6GA 121.9(4)
C4GA C5GA H5GA 119.0
C6GA C5GA H5GA 119.0
C3GA C2GA C1GA 118.7(3)
C3GA C2GA C7GA 120.1(4)
C1GA C2GA C7GA 121.2(3)
C5GC C6GC C1GC 118.0(4)
C5GC C6GC C8GC 119.8(4)
C1GC C6GC C8GC 122.2(3)
C2GA C7GA H7A1 109.5
C2GA C7GA H7A2 109.5
H7A1 C7GA H7A2 109.5
C2GA C7GA H7A3 109.5
H7A1 C7GA H7A3 109.5
H7A2 C7GA H7A3 109.5
C2GA C1GA C6GA 121.1(3)
C2GA C1GA N1GA 119.2(3)
C6GA C1GA N1GA 119.6(3)
C6GA C8GA H8A1 109.5
C6GA C8GA H8A2 109.5
H8A1 C8GA H8A2 109.5
C6GA C8GA H8A3 109.5
H8A1 C8GA H8A3 109.5
H8A2 C8GA H8A3 109.5
C1GC C2GC C3GC 117.3(3)
C1GC C2GC C7GC 121.6(3)
C3GC C2GC C7GC 121.1(3)
C2GC C7GC H7C1 109.5
C2GC C7GC H7C2 109.5
H7C1 C7GC H7C2 109.5
C2GC C7GC H7C3 109.5
H7C1 C7GC H7C3 109.5
H7C2 C7GC H7C3 109.5
C4GC C3GC C2GC 121.8(4)
C4GC C3GC H3GC 119.1
C2GC C3GC H3GC 119.1
C6GC C8GC H8C1 109.5
C6GC C8GC H8C2 109.5
H8C1 C8GC H8C2 109.5
C6GC C8GC H8C3 109.5
H8C1 C8GC H8C3 109.5
H8C2 C8GC H8C3 109.5
C4GA C3GA C2GA 121.0(4)
C4GA C3GA H3GA 119.5
C2GA C3GA H3GA 119.5
C4GC C5GC C6GC 121.4(4)
C4GC C5GC H5GC 119.3
C6GC C5GC H5GC 119.3
C5GA C4GA C3GA 119.7(4)
C5GA C4GA H4GA 120.2
C3GA C4GA H4GA 120.2
C5GC C4GC C3GC 119.6(4)
C5GC C4GC H4GC 120.2
C3GC C4GC H4GC 120.2
C1GF N1GF H1F1 113(2)
C1GF N1GF H1F2 116(2)
H1F1 N1GF H1F2 116(3)
C6GF C1GF C2GF 121.1(3)
C6GF C1GF N1GF 120.1(3)
C2GF C1GF N1GF 118.7(3)
C4GF C5GF C6GF 121.7(4)
C4GF C5GF H5GF 119.2
C6GF C5GF H5GF 119.2
C3GF C2GF C1GF 118.9(4)
C3GF C2GF C7GF 120.8(4)
C1GF C2GF C7GF 120.3(3)
C5GF C6GF C1GF 117.3(3)
C5GF C6GF C8GF 121.6(3)
C1GF C6GF C8GF 121.1(3)
C2GF C7GF H7F1 109.5
C2GF C7GF H7F3 109.5
H7F1 C7GF H7F3 109.5
C2GF C7GF H7F2 109.5
H7F1 C7GF H7F2 109.5
H7F3 C7GF H7F2 109.5
C6GF C8GF H8F1 109.5
C6GF C8GF H8F2 109.5
H8F1 C8GF H8F2 109.5
C6GF C8GF H8F3 109.5
H8F1 C8GF H8F3 109.5
H8F2 C8GF H8F3 109.5
C4GF C3GF C2GF 120.5(4)
C4GF C3GF H3GF 119.7
C2GF C3GF H3GF 119.7
C3GF C4GF C5GF 120.4(4)
C3GF C4GF H4GF 119.8
C5GF C4GF H4GF 119.8

loop_
_geom_bond_atom_site_label_1
_geom_bond_atom_site_label_2
_geom_bond_distance
O1X C10X 1.371(4)
O1X H1X 0.949(19)
O1Y C10Y 1.375(4)
O1Y H1Y 0.94(2)
O2X C16X 1.371(4)
O2X H2X 0.91(2)
C8X C9X 1.376(5)
C8X C7X 1.398(4)
C8X H8X 0.9500
C7X C12X 1.394(4)
C7X C1X 1.537(4)
C1Y C13Y 1.522(5)
C1Y C7Y 1.548(5)
C1Y C2Y 1.558(4)
C1Y C6Y 1.563(5)
O2Y C16Y 1.370(4)
O2Y H2Y 0.95(2)
C9X C10X 1.378(4)
C9X H9X 0.9500
C11Y C10Y 1.376(5)
C11Y C12Y 1.385(5)
C11Y H11Y 0.9500
C12X C11X 1.393(4)
C12X H12X 0.9500
C12Y C7Y 1.391(5)
C12Y H12Y 0.9500
C14X C13X 1.391(4)
C14X C15X 1.391(5)
C14X H14X 0.9500
C7Y C8Y 1.387(5)
C1X C13X 1.535(4)
C1X C2X 1.550(4)
C1X C6X 1.556(4)
C1GD C2GD 1.392(5)
C1GD N1GD 1.393(5)
C1GD C6GD 1.407(5)
C10Y C9Y 1.380(5)
C1GB C2GB 1.390(5)
C1GB C6GB 1.394(5)
C1GB N1GB 1.395(5)
C13X C18X 1.399(4)
C2X C3X 1.526(5)
C2X H2X1 0.9900
C2X H2X2 0.9900
C16Y C17Y 1.376(5)
C16Y C15Y 1.382(5)
N1GE C1GE 1.402(5)
N1GE H1E1 0.96(3)
N1GE H1E2 0.94(2)
C18Y C17Y 1.385(5)
C18Y C13Y 1.390(5)
C18Y H18Y 0.9500
C2Y C3Y 1.479(5)
C2Y H2Y1 0.9900
C2Y H2Y2 0.9900
C15Y C14Y 1.380(5)
C15Y H15Y 0.9500
C16X C17X 1.379(5)
C16X C15X 1.390(5)
C11X C10X 1.375(4)
C11X H11X 0.9500
C18X C17X 1.370(5)
C18X H18X 0.9500
C6X C5X 1.518(5)
C6X H6X1 0.9900
C6X H6X2 0.9900
C13Y C14Y 1.391(4)
C15X H15X 0.9500
C8Y C9Y 1.375(5)
C8Y H8Y 0.9500
C6GB C5GB 1.363(6)
C6GB C8GB 1.513(6)
C6Y C5Y 1.502(5)
C6Y H6Y1 0.9900
C6Y H6Y2 0.9900
C5Y C4Y 1.518(5)
C5Y H5Y1 0.9900
C5Y H5Y2 0.9900
C5GD C4GD 1.382(6)
C5GD C6GD 1.391(6)
C5GD H5GD 0.9500
C5X C4X 1.521(5)
C5X H5X1 0.9900
C5X H5X2 0.9900
C5GB C4GB 1.369(6)
C5GB H5GB 0.9500
C6GD C8GD 1.492(6)
C3GD C4GD 1.367(6)
C3GD C2GD 1.388(5)
C3GD H3GD 0.9500
C9Y H9Y 0.9500
C4GD H4GD 0.9500
C3X C4X 1.521(5)
C3X H3X1 0.9900
C3X H3X2 0.9900
C4Y C3Y 1.523(5)
C4Y H4Y1 0.9900
C4Y H4Y2 0.9900
N1GD H1D1 0.98(3)
N1GD H1D2 0.92(3)
C14Y H14Y 0.9500
C3Y H3Y1 0.9900
C3Y H3Y2 0.9900
C2GD C7GD 1.499(5)
C17Y H17Y 0.9500
C4GB C3GB 1.381(6)
C4GB H4GB 0.9500
C17X H17X 0.9500
N1GB H1B1 0.93(3)
N1GB H1B2 0.97(3)
C4X H4X1 0.9900
C4X H4X2 0.9900
C3GB C2GB 1.372(6)
C3GB H3GB 0.9500
C2GE C3GE 1.364(5)
C2GE C1GE 1.421(5)
C2GE C7GE 1.494(6)
C7GD H7D1 0.9800
C7GD H7D2 0.9800
C7GD H7D3 0.9800
C1GE C6GE 1.368(6)
C2GB C7GB 1.505(6)
C7GE H7E1 0.9800
C7GE H7E2 0.9800
C7GE H7E3 0.9800
C7GB H7B1 0.9800
C7GB H7B2 0.9800
C7GB H7B3 0.9800
C4GE C5GE 1.369(6)
C4GE C3GE 1.388(6)
C4GE H4GE 0.9500
C6GE C5GE 1.431(5)
C6GE C8GE 1.507(6)
C8GB H8B1 0.9800
C8GB H8B2 0.9800
C8GB H8B3 0.9800
C8GD H8D1 0.9800
C8GD H8D2 0.9800
C8GD H8D3 0.9800
C3GE H3GE 0.9500
C5GE H5GE 0.9500
C8GE H8E1 0.9800
C8GE H8E2 0.9800
C8GE H8E3 0.9800
N1GA C1GA 1.411(4)
N1GA H1A1 0.94(3)
N1GA H1A2 0.93(2)
C1GC C2GC 1.396(5)
C1GC C6GC 1.405(5)
C1GC N1GC 1.424(4)
N1GC H1C1 0.93(3)
N1GC H1C2 0.993(19)
C6GA C5GA 1.391(5)
C6GA C1GA 1.406(5)
C6GA C8GA 1.493(5)
C5GA C4GA 1.367(6)
C5GA H5GA 0.9500
C2GA C3GA 1.386(5)
C2GA C1GA 1.393(5)
C2GA C7GA 1.508(5)
C6GC C5GC 1.391(5)
C6GC C8GC 1.499(5)
C7GA H7A1 0.9800
C7GA H7A2 0.9800
C7GA H7A3 0.9800
C8GA H8A1 0.9800
C8GA H8A2 0.9800
C8GA H8A3 0.9800
C2GC C3GC 1.397(5)
C2GC C7GC 1.492(5)
C7GC H7C1 0.9800
C7GC H7C2 0.9800
C7GC H7C3 0.9800
C3GC C4GC 1.383(6)
C3GC H3GC 0.9500
C8GC H8C1 0.9800
C8GC H8C2 0.9800
C8GC H8C3 0.9800
C3GA C4GA 1.380(6)
C3GA H3GA 0.9500
C5GC C4GC 1.375(6)
C5GC H5GC 0.9500
C4GA H4GA 0.9500
C4GC H4GC 0.9500
N1GF C1GF 1.418(4)
N1GF H1F1 0.89(3)
N1GF H1F2 0.93(2)
C1GF C6GF 1.402(5)
C1GF C2GF 1.409(5)
C5GF C4GF 1.375(6)
C5GF C6GF 1.397(5)
C5GF H5GF 0.9500
C2GF C3GF 1.386(5)
C2GF C7GF 1.500(5)
C6GF C8GF 1.495(5)
C7GF H7F1 0.9800
C7GF H7F3 0.9800
C7GF H7F2 0.9800
C8GF H8F1 0.9800
C8GF H8F2 0.9800
C8GF H8F3 0.9800
C3GF C4GF 1.372(6)
C3GF H3GF 0.9500
C4GF H4GF 0.9500

loop_
_geom_hbond_atom_site_label_D
_geom_hbond_atom_site_label_H
_geom_hbond_atom_site_label_A
_geom_hbond_site_symmetry_A
_geom_hbond_distance_DH
_geom_hbond_distance_HA
_geom_hbond_distance_DA
_geom_hbond_angle_DHA
O1X H1X N1GA 1_455 0.949(19) 1.83(2) 2.781(4) 174(4)
O1Y H1Y N1GC 1_465 0.94(2) 1.92(2) 2.819(4) 159(4)
O2X H2X N1GE . 0.91(2) 1.93(2) 2.835(4) 171(5)
O2Y H2Y N1GF 1_465 0.95(2) 1.87(2) 2.801(4) 166(4)
N1GA H1A2 O1X 3_665 0.93(2) 2.13(3) 3.025(4) 161(3)
N1GE H1E2 O2X 3_575 0.94(2) 2.24(3) 3.115(4) 155(3)
N1GF H1F2 O1Y 2_535 0.93(2) 2.24(2) 3.147(4) 165(3)
N1GC H1C2 O2Y 2_545 0.993(19) 2.106(17) 3.042(4) 157(3)

loop_
_geom_torsion_atom_site_label_1
_geom_torsion_atom_site_label_2
_geom_torsion_atom_site_label_3
_geom_torsion_atom_site_label_4
_geom_torsion
C9X C8X C7X C12X 0.1(5)
C9X C8X C7X C1X -176.0(3)
C7X C8X C9X C10X -1.2(5)
C8X C7X C12X C11X 0.7(5)
C1X C7X C12X C11X 176.8(3)
C10Y C11Y C12Y C7Y 0.5(5)
C11Y C12Y C7Y C8Y -2.0(5)
C11Y C12Y C7Y C1Y 179.4(3)
C13Y C1Y C7Y C8Y -85.7(4)
C2Y C1Y C7Y C8Y 152.1(3)
C6Y C1Y C7Y C8Y 34.6(4)
C13Y C1Y C7Y C12Y 92.8(3)
C2Y C1Y C7Y C12Y -29.4(4)
C6Y C1Y C7Y C12Y -146.9(3)
C12X C7X C1X C13X -91.2(3)
C8X C7X C1X C13X 84.6(3)
C12X C7X C1X C2X 29.9(4)
C8X C7X C1X C2X -154.3(3)
C12X C7X C1X C6X 148.4(3)
C8X C7X C1X C6X -35.8(4)
C12Y C11Y C10Y O1Y -177.4(3)
C12Y C11Y C10Y C9Y 1.9(5)
C15X C14X C13X C18X -3.4(5)
C15X C14X C13X C1X 179.7(3)
C7X C1X C13X C14X 96.1(3)
C2X C1X C13X C14X -25.4(4)
C6X C1X C13X C14X -142.9(3)
C7X C1X C13X C18X -80.7(4)
C2X C1X C13X C18X 157.9(3)
C6X C1X C13X C18X 40.3(4)
C13X C1X C2X C3X -175.2(3)
C7X C1X C2X C3X 66.6(3)
C6X C1X C2X C3X -55.1(3)
C13Y C1Y C2Y C3Y 172.0(3)
C7Y C1Y C2Y C3Y -67.2(4)
C6Y C1Y C2Y C3Y 54.9(4)
O2Y C16Y C15Y C14Y -177.1(4)
C17Y C16Y C15Y C14Y 3.3(6)
C7X C12X C11X C10X -0.4(5)
C14X C13X C18X C17X 2.9(5)
C1X C13X C18X C17X 179.9(3)
C12X C11X C10X O1X 177.3(3)
C12X C11X C10X C9X -0.7(5)
C8X C9X C10X O1X -176.6(3)
C8X C9X C10X C11X 1.5(5)
C13X C1X C6X C5X 175.4(3)
C7X C1X C6X C5X -66.8(4)
C2X C1X C6X C5X 54.9(4)
C17Y C18Y C13Y C14Y 2.8(6)
C17Y C18Y C13Y C1Y -175.7(4)
C7Y C1Y C13Y C18Y -107.2(4)
C2Y C1Y C13Y C18Y 15.2(5)
C6Y C1Y C13Y C18Y 130.0(4)
C7Y C1Y C13Y C14Y 74.4(4)
C2Y C1Y C13Y C14Y -163.2(3)
C6Y C1Y C13Y C14Y -48.4(4)
O2X C16X C15X C14X -177.3(3)
C17X C16X C15X C14X 2.5(5)
C13X C14X C15X C16X 0.7(5)
C12Y C7Y C8Y C9Y 1.1(6)
C1Y C7Y C8Y C9Y 179.7(4)
C2GB C1GB C6GB C5GB -0.7(5)
N1GB C1GB C6GB C5GB -178.8(3)
C2GB C1GB C6GB C8GB 178.9(4)
N1GB C1GB C6GB C8GB 0.8(5)
C13Y C1Y C6Y C5Y -172.6(3)
C7Y C1Y C6Y C5Y 67.3(4)
C2Y C1Y C6Y C5Y -54.0(4)
C1Y C6Y C5Y C4Y 58.1(5)
C1X C6X C5X C4X -57.5(4)
C1GB C6GB C5GB C4GB -0.2(5)
C8GB C6GB C5GB C4GB -179.8(4)
C4GD C5GD C6GD C1GD -0.1(5)
C4GD C5GD C6GD C8GD 177.8(4)
C2GD C1GD C6GD C5GD -0.7(5)
N1GD C1GD C6GD C5GD -178.8(3)
C2GD C1GD C6GD C8GD -178.7(3)
N1GD C1GD C6GD C8GD 3.3(5)
C7Y C8Y C9Y C10Y 1.3(7)
O1Y C10Y C9Y C8Y 176.5(4)
C11Y C10Y C9Y C8Y -2.9(6)
C2GD C3GD C4GD C5GD -0.3(5)
C6GD C5GD C4GD C3GD 0.7(5)
C1X C2X C3X C4X 57.7(4)
C6Y C5Y C4Y C3Y -56.2(5)
C16Y C15Y C14Y C13Y -0.9(6)
C18Y C13Y C14Y C15Y -2.1(5)
C1Y C13Y C14Y C15Y 176.4(3)
C1Y C2Y C3Y C4Y -58.0(4)
C5Y C4Y C3Y C2Y 55.5(5)
C4GD C3GD C2GD C1GD -0.5(5)
C4GD C3GD C2GD C7GD 179.2(3)
N1GD C1GD C2GD C3GD 179.1(3)
C6GD C1GD C2GD C3GD 1.1(5)
N1GD C1GD C2GD C7GD -0.6(5)
C6GD C1GD C2GD C7GD -178.6(3)
O2Y C16Y C17Y C18Y 177.8(4)
C15Y C16Y C17Y C18Y -2.6(6)
C13Y C18Y C17Y C16Y -0.5(6)
C6GB C5GB C4GB C3GB 0.8(6)
C13X C18X C17X C16X 0.2(6)
O2X C16X C17X C18X 176.8(4)
C15X C16X C17X C18X -3.0(6)
C6X C5X C4X C3X 55.2(4)
C2X C3X C4X C5X -55.1(4)
C5GB C4GB C3GB C2GB -0.4(6)
C3GE C2GE C1GE C6GE -2.2(6)
C7GE C2GE C1GE C6GE 176.5(4)
C3GE C2GE C1GE N1GE 173.2(3)
C7GE C2GE C1GE N1GE -8.1(5)
C4GB C3GB C2GB C1GB -0.5(5)
C4GB C3GB C2GB C7GB 179.1(4)
C6GB C1GB C2GB C3GB 1.1(5)
N1GB C1GB C2GB C3GB 179.2(3)
C6GB C1GB C2GB C7GB -178.5(4)
N1GB C1GB C2GB C7GB -0.4(5)
N1GE C1GE C6GE C5GE -173.0(3)
C2GE C1GE C6GE C5GE 2.5(5)
N1GE C1GE C6GE C8GE 5.6(6)
C2GE C1GE C6GE C8GE -178.9(4)
C1GE C2GE C3GE C4GE 1.1(6)
C7GE C2GE C3GE C4GE -177.6(4)
C5GE C4GE C3GE C2GE -0.4(6)
C3GE C4GE C5GE C6GE 0.7(6)
C1GE C6GE C5GE C4GE -1.8(6)
C8GE C6GE C5GE C4GE 179.6(4)
C1GA C6GA C5GA C4GA -0.1(6)
C8GA C6GA C5GA C4GA 179.9(4)
C2GC C1GC C6GC C5GC -1.4(5)
N1GC C1GC C6GC C5GC -178.5(3)
C2GC C1GC C6GC C8GC 179.6(3)
N1GC C1GC C6GC C8GC 2.5(5)
C3GA C2GA C1GA C6GA 1.2(5)
C7GA C2GA C1GA C6GA -179.1(3)
C3GA C2GA C1GA N1GA 177.8(3)
C7GA C2GA C1GA N1GA -2.5(5)
C5GA C6GA C1GA C2GA -1.0(5)
C8GA C6GA C1GA C2GA 178.9(3)
C5GA C6GA C1GA N1GA -177.6(3)
C8GA C6GA C1GA N1GA 2.3(5)
C6GC C1GC C2GC C3GC 0.8(5)
N1GC C1GC C2GC C3GC 178.0(3)
C6GC C1GC C2GC C7GC -178.9(3)
N1GC C1GC C2GC C7GC -1.8(5)
C1GC C2GC C3GC C4GC 0.3(6)
C7GC C2GC C3GC C4GC -180.0(4)
C1GA C2GA C3GA C4GA -0.2(6)
C7GA C2GA C3GA C4GA -179.9(4)
C1GC C6GC C5GC C4GC 0.8(6)
C8GC C6GC C5GC C4GC 179.8(4)
C6GA C5GA C4GA C3GA 1.1(7)
C2GA C3GA C4GA C5GA -0.9(7)
C6GC C5GC C4GC C3GC 0.3(7)
C2GC C3GC C4GC C5GC -0.8(7)
C6GF C1GF C2GF C3GF 3.3(5)
N1GF C1GF C2GF C3GF -179.1(3)
C6GF C1GF C2GF C7GF -178.2(3)
N1GF C1GF C2GF C7GF -0.6(5)
C4GF C5GF C6GF C1GF 0.2(6)
C4GF C5GF C6GF C8GF 179.2(4)
C2GF C1GF C6GF C5GF -2.7(5)
N1GF C1GF C6GF C5GF 179.7(3)
C2GF C1GF C6GF C8GF 178.3(3)
N1GF C1GF C6GF C8GF 0.7(5)
C1GF C2GF C3GF C4GF -1.4(6)
C7GF C2GF C3GF C4GF -179.8(4)
C2GF C3GF C4GF C5GF -1.1(6)
C6GF C5GF C4GF C3GF 1.7(6)

loop_
_cod_related_entry_id
_cod_related_entry_database
_cod_related_entry_code
1 ChemSpider 30654492
